data_2014854
loop_
_publ_author_name
'Vohs, Jason K.'
'Miller, Duston O.'
'Denomme, Dan R.'
'Ziller, Joseph W.'
'Fahlman, Bradley D.'

_publ_section_title
;
 Chloro[<i>N</i>,<i>N</i>'-ethylenediiminobis(acetylacetonato)]gallium(III)
;
_journal_issue 6
_journal_name_full 'Acta Crystallographica Section C'
_journal_page_first m287
_journal_page_last m288
_journal_paper_doi 10.1107/S0108270105013594
_journal_volume 61
_journal_year 2005
_chemical_formula_iupac '[Ga (C12 H18 N2 O2) Cl]'
_chemical_formula_moiety 'C12 H18 Cl Ga N2 O2'
_chemical_formula_sum 'C12 H18 Cl Ga N2 O2'
_chemical_formula_weight 327.45
_chemical_melting_point 204
_chemical_name_common gallium(acacen)chloride
_chemical_name_systematic
;
[N,N'-Ethylenediiminobis(acetylacetonato)]chlorogallium(III)
;
_space_group_IT_number 14
_symmetry_cell_setting monoclinic
_symmetry_space_group_name_Hall '-P 2yn'
_symmetry_space_group_name_H-M 'P 1 21/n 1'
_atom_sites_solution_hydrogens geom
_atom_sites_solution_primary direct
_atom_sites_solution_secondary difmap
_audit_creation_method SHELXL-97
_cell_angle_alpha 90.00
_cell_angle_beta 101.7760(10)
_cell_angle_gamma 90.00
_cell_formula_units_Z 4
_cell_length_a 7.2163(6)
_cell_length_b 24.102(2)
_cell_length_c 8.0669(7)
_cell_measurement_reflns_used 2980
_cell_measurement_temperature 163(2)
_cell_measurement_theta_max 28.29
_cell_measurement_theta_min 1.69
_cell_volume 1373.5(2)
_computing_cell_refinement SMART
_computing_data_collection 'SMART (Bruker, 1998)'
_computing_data_reduction 'SAINT (Bruker, 1998)'
_computing_molecular_graphics SHELXTL
_computing_publication_material SHELXTL
_computing_structure_refinement 'SHELXL97 (Sheldrick, 1997)'
_computing_structure_solution 'SHELXS97 (Sheldrick, 1997)'
_diffrn_ambient_temperature 163(2)
_diffrn_measured_fraction_theta_full 0.966
_diffrn_measured_fraction_theta_max 0.966
_diffrn_measurement_device_type 'Bruker SMART CCD diffractometer'
_diffrn_measurement_method '\f and \w'
_diffrn_radiation_monochromator graphite
_diffrn_radiation_source 'fine-focus sealed tube'
_diffrn_radiation_type MoK\a
_diffrn_radiation_wavelength 0.71073
_diffrn_reflns_av_R_equivalents 0.0235
_diffrn_reflns_av_sigmaI/netI 0.0190
_diffrn_reflns_limit_h_max 9
_diffrn_reflns_limit_h_min -9
_diffrn_reflns_limit_k_max 31
_diffrn_reflns_limit_k_min -31
_diffrn_reflns_limit_l_max 10
_diffrn_reflns_limit_l_min -10
_diffrn_reflns_number 14190
_diffrn_reflns_theta_full 28.29
_diffrn_reflns_theta_max 28.29
_diffrn_reflns_theta_min 1.69
_exptl_absorpt_coefficient_mu 2.193
_exptl_absorpt_correction_T_max 0.7788
_exptl_absorpt_correction_T_min 0.5314
_exptl_absorpt_correction_type empirical
_exptl_absorpt_process_details '(SADABS; Bruker, 1998)'
_exptl_crystal_colour 'light yellow'
_exptl_crystal_density_diffrn 1.584
_exptl_crystal_density_method 'not measured'
_exptl_crystal_description plate
_exptl_crystal_F_000 672
_exptl_crystal_size_max 0.33
_exptl_crystal_size_mid 0.20
_exptl_crystal_size_min 0.12
_refine_diff_density_max 0.318
_refine_diff_density_min -0.251
_refine_ls_extinction_method none
_refine_ls_goodness_of_fit_ref 1.081
_refine_ls_hydrogen_treatment mixed
_refine_ls_matrix_type full
_refine_ls_number_parameters 239
_refine_ls_number_reflns 3298
_refine_ls_number_restraints 0
_refine_ls_restrained_S_all 1.081
_refine_ls_R_factor_all 0.0243
_refine_ls_R_factor_gt 0.0200
_refine_ls_shift/su_max 0.001
_refine_ls_shift/su_mean 0.000
_refine_ls_structure_factor_coef Fsqd
_refine_ls_weighting_details 'w=1/[\s^2^(Fo^2^)+(0.0217P)^2^+0.5951P] where P=(Fo^2^+2Fc^2^)/3'
_refine_ls_weighting_scheme calc
_refine_ls_wR_factor_gt 0.0487
_refine_ls_wR_factor_ref 0.0505
_reflns_number_gt 2992
_reflns_number_total 3298
_reflns_threshold_expression I>2\s(I)
_cod_data_source_file hj1048.cif
_cod_data_source_block I
_cod_depositor_comments
;
The following automatic conversions were performed:
'_symmetry_cell_setting' value 'Monoclinic' changed to 'monoclinic'
according to '/home/saulius/struct/CIF-dictionaries/cif_core.dic'
dictionary named 'cif_core.dic' version 2.4.1 from 2010-06-29.

Automatic conversion script
Id: cif_fix_enum 1527 2010-12-29 10:47:43Z saulius 

The following automatic conversions were performed:

'_symmetry_cell_setting' value 'Monoclinic' changed to 'monoclinic'
according to /home/saulius/struct/CIF-dictionaries/cif_core.dic
dictionary named 'cif_core.dic' version 2.4.1 from 2010-06-29.

Automatic conversion script
Id: cif_fix_values 1715 2011-07-08 13:25:40Z adriana 
;
_cod_original_sg_symbol_Hall -P2yn
_cod_original_sg_symbol_H-M 'P 21/n'
_cod_database_code 2014854
_cod_database_fobs_code 2014854

loop_
_symmetry_equiv_pos_as_xyz
'x, y, z'
'-x+1/2, y+1/2, -z+1/2'
'-x, -y, -z'
'x-1/2, -y-1/2, z-1/2'

loop_
_atom_site_label
_atom_site_fract_x
_atom_site_fract_y
_atom_site_fract_z
_atom_site_U_iso_or_equiv
_atom_site_adp_type
_atom_site_calc_flag
_atom_site_refinement_flags
_atom_site_occupancy
_atom_site_disorder_assembly
_atom_site_disorder_group
_atom_site_type_symbol
Ga1 0.42884(2) 0.126226(6) 0.688556(18) 0.01465(5) Uani d . 1 A . Ga
Cl1 0.24796(5) 0.062662(14) 0.53377(4) 0.02138(8) Uani d . 1 . . Cl
O1 0.32351(15) 0.19524(4) 0.59564(13) 0.0209(2) Uani d . 1 . . O
O2 0.30059(16) 0.14324(5) 0.86696(13) 0.0238(2) Uani d . 1 . . O
N1 0.64611(18) 0.13472(5) 0.57333(17) 0.0235(3) Uani d . 1 . . N
N2 0.61844(18) 0.08040(5) 0.84724(16) 0.0215(3) Uani d . 1 . . N
C1 0.2578(3) 0.27584(7) 0.4278(2) 0.0308(4) Uani d . 1 . . C
C2 0.3839(2) 0.22712(6) 0.48766(18) 0.0215(3) Uani d . 1 A . C
C3 0.5470(2) 0.21946(7) 0.4289(2) 0.0258(3) Uani d . 1 . . C
C4 0.6761(2) 0.17499(7) 0.47261(18) 0.0229(3) Uani d . 1 A . C
C5 0.8530(3) 0.17561(10) 0.4006(3) 0.0418(5) Uani d . 1 . . C
C6 0.1966(3) 0.14418(9) 1.1242(2) 0.0310(4) Uani d . 1 . . C
C7 0.3351(2) 0.12432(6) 1.02110(18) 0.0214(3) Uani d . 1 A . C
C8 0.4815(2) 0.08999(7) 1.09081(19) 0.0240(3) Uani d . 1 . . C
C9 0.6210(2) 0.06896(6) 1.00652(18) 0.0206(3) Uani d . 1 A . C
C10 0.7733(3) 0.03274(8) 1.1081(2) 0.0316(4) Uani d . 1 . . C
C11 0.8083(6) 0.0970(2) 0.6444(6) 0.0271(10) Uani d P 0.604(12) A 1 C
H11A 0.9107 0.1183 0.7118 0.033 Uiso calc PR 0.604(12) A 1 H
H11B 0.8552 0.0795 0.5527 0.033 Uiso calc PR 0.604(12) A 1 H
C12 0.7417(13) 0.0530(3) 0.7538(10) 0.0273(12) Uani d P 0.587(19) A 1 C
H12A 0.6741 0.0237 0.6836 0.033 Uiso calc PR 0.587(19) A 1 H
H12B 0.8488 0.0367 0.8306 0.033 Uiso calc PR 0.587(19) A 1 H
C11B 0.7474(10) 0.0809(2) 0.5804(9) 0.0211(15) Uani d P 0.396(12) A 2 C
H11C 0.8636 0.0847 0.5385 0.025 Uiso calc PR 0.396(12) A 2 H
H11D 0.6685 0.0528 0.5147 0.025 Uiso calc PR 0.396(12) A 2 H
C12B 0.7890(15) 0.0666(5) 0.7690(14) 0.0237(16) Uani d P 0.413(19) A 2 C
H12C 0.8985 0.0873 0.8266 0.028 Uiso calc PR 0.413(19) A 2 H
H12D 0.8181 0.0273 0.7835 0.028 Uiso calc PR 0.413(19) A 2 H
H1A 0.223(4) 0.2943(10) 0.519(3) 0.058(7) Uiso d . 1 . . H
H1B 0.149(4) 0.2645(11) 0.361(3) 0.061(7) Uiso d . 1 . . H
H1C 0.313(4) 0.3024(11) 0.368(3) 0.059(7) Uiso d . 1 . . H
H3 0.576(3) 0.2461(8) 0.357(2) 0.030(5) Uiso d . 1 . . H
H5A 0.851(3) 0.2073(11) 0.336(3) 0.053(7) Uiso d . 1 . . H
H5B 0.954(4) 0.1781(10) 0.482(3) 0.055(7) Uiso d . 1 . . H
H5C 0.860(4) 0.1394(11) 0.329(3) 0.064(8) Uiso d . 1 . . H
H6A 0.215(3) 0.1286(9) 1.230(3) 0.048(7) Uiso d . 1 . . H
H6B 0.075(3) 0.1342(8) 1.063(3) 0.037(6) Uiso d . 1 . . H
H6C 0.204(4) 0.1835(11) 1.133(3) 0.054(7) Uiso d . 1 . . H
H8 0.491(3) 0.0799(8) 1.200(2) 0.034(5) Uiso d . 1 . . H
H10A 0.757(3) 0.0269(9) 1.224(3) 0.046(6) Uiso d . 1 . . H
H10B 0.782(3) -0.0005(10) 1.056(3) 0.045(6) Uiso d . 1 . . H
H10C 0.888(3) 0.0486(9) 1.116(3) 0.042(6) Uiso d . 1 . . H

loop_
_atom_site_aniso_label
_atom_site_aniso_U_11
_atom_site_aniso_U_22
_atom_site_aniso_U_33
_atom_site_aniso_U_12
_atom_site_aniso_U_13
_atom_site_aniso_U_23
Ga1 0.01474(8) 0.01490(8) 0.01408(8) 0.00243(5) 0.00237(5) 0.00118(5)
Cl1 0.02214(17) 0.01832(16) 0.02242(16) -0.00162(13) 0.00158(13) -0.00144(13)
O1 0.0231(5) 0.0175(5) 0.0226(5) 0.0047(4) 0.0057(4) 0.0048(4)
O2 0.0273(6) 0.0289(6) 0.0161(5) 0.0105(5) 0.0069(4) 0.0044(4)
N1 0.0191(6) 0.0235(6) 0.0297(7) 0.0033(5) 0.0093(5) 0.0033(5)
N2 0.0222(6) 0.0201(6) 0.0206(6) 0.0068(5) 0.0003(5) 0.0000(5)
C1 0.0397(10) 0.0211(8) 0.0289(8) 0.0059(7) 0.0005(8) 0.0076(7)
C2 0.0285(8) 0.0162(6) 0.0170(6) -0.0013(6) -0.0018(6) 0.0004(5)
C3 0.0312(8) 0.0255(8) 0.0203(7) -0.0048(6) 0.0044(6) 0.0065(6)
C4 0.0191(7) 0.0292(8) 0.0201(7) -0.0064(6) 0.0036(5) 0.0000(6)
C5 0.0264(9) 0.0566(13) 0.0457(11) -0.0035(9) 0.0150(9) 0.0169(10)
C6 0.0335(9) 0.0399(10) 0.0222(8) 0.0052(8) 0.0119(7) 0.0051(7)
C7 0.0244(7) 0.0224(7) 0.0177(7) -0.0035(6) 0.0053(6) 0.0008(5)
C8 0.0263(8) 0.0272(8) 0.0175(7) -0.0020(6) 0.0026(6) 0.0082(6)
C9 0.0212(7) 0.0155(6) 0.0220(7) -0.0018(5) -0.0034(6) 0.0029(5)
C10 0.0307(9) 0.0297(9) 0.0296(9) 0.0063(7) -0.0052(7) 0.0087(7)
C11 0.0189(17) 0.0374(19) 0.0250(18) 0.0087(14) 0.0043(14) -0.0039(16)
C12 0.026(3) 0.028(3) 0.028(2) 0.011(2) 0.005(2) 0.002(2)
C11B 0.018(2) 0.023(2) 0.023(3) 0.0046(18) 0.006(2) 0.0000(19)
C12B 0.018(4) 0.024(4) 0.028(3) 0.006(2) 0.001(3) -0.002(3)

loop_
_atom_type_symbol
_atom_type_description
_atom_type_scat_dispersion_real
_atom_type_scat_dispersion_imag
_atom_type_scat_source
C C 0.0033 0.0016 'International Tables Vol C Tables 4.2.6.8 and 6.1.1.4'
H H 0.0000 0.0000 'International Tables Vol C Tables 4.2.6.8 and 6.1.1.4'
N N 0.0061 0.0033 'International Tables Vol C Tables 4.2.6.8 and 6.1.1.4'
O O 0.0106 0.0060 'International Tables Vol C Tables 4.2.6.8 and 6.1.1.4'
Cl Cl 0.1484 0.1585 'International Tables Vol C Tables 4.2.6.8 and 6.1.1.4'
Ga Ga 0.2307 1.6083 'International Tables Vol C Tables 4.2.6.8 and 6.1.1.4'

loop_
_geom_angle_atom_site_label_1
_geom_angle_atom_site_label_2
_geom_angle_atom_site_label_3
_geom_angle
O2 Ga1 O1 83.90(4)
O2 Ga1 N1 151.66(6)
O1 Ga1 N1 90.88(5)
O2 Ga1 N2 90.56(5)
O1 Ga1 N2 153.22(5)
N1 Ga1 N2 81.65(5)
O2 Ga1 Cl1 104.61(4)
O1 Ga1 Cl1 103.76(3)
N1 Ga1 Cl1 103.70(4)
N2 Ga1 Cl1 103.00(4)
C2 O1 Ga1 127.85(10)
C7 O2 Ga1 128.21(10)
C4 N1 C11B 121.9(2)
C4 N1 C11 118.06(18)
C4 N1 Ga1 127.65(11)
C11B N1 Ga1 108.72(19)
C11 N1 Ga1 112.76(14)
C9 N2 C12 122.0(3)
C9 N2 C12B 120.5(4)
C9 N2 Ga1 127.83(11)
C12 N2 Ga1 109.5(3)
C12B N2 Ga1 111.0(4)
O1 C2 C3 125.57(14)
O1 C2 C1 114.33(14)
C3 C2 C1 120.10(14)
C2 C3 C4 125.75(14)
N1 C4 C3 122.07(14)
N1 C4 C5 120.39(15)
C3 C4 C5 117.54(15)
O2 C7 C8 125.85(14)
O2 C7 C6 113.50(14)
C8 C7 C6 120.64(14)
C7 C8 C9 125.65(14)
N2 C9 C8 121.70(13)
N2 C9 C10 121.15(15)
C8 C9 C10 117.14(14)
N1 C11 C12 109.3(4)
N2 C12 C11 106.6(5)
N1 C11B C12B 103.4(6)
C11B C12B N2 110.5(7)
C2 C1 H1A 111.1(15)
C2 C1 H1B 110.6(17)
C2 C1 H1C 113.9(17)
H1A C1 H1B 106(2)
H1A C1 H1C 107(2)
H1B C1 H1C 108(2)
C2 C3 H3 116.6(13)
C4 C3 H3 117.6(13)
C4 C5 H5A 108.0(14)
C4 C5 H5B 110.6(17)
C4 C5 H5C 110.0(16)
H5A C5 H5B 106(2)
H5A C5 H5C 112(2)
H5B C5 H5C 110(2)
C7 C6 H6A 113.5(14)
C7 C6 H6B 106.3(14)
C7 C6 H6C 109.0(17)
H6A C6 H6B 109(2)
H6A C6 H6C 110(2)
H6B C6 H6C 109(2)
C7 C8 H8 117.5(14)
C9 C8 H8 116.8(14)
C9 C10 H10A 112.8(13)
C9 C10 H10B 111.7(15)
C9 C10 H10C 110.5(14)
H10A C10 H10B 110(2)
H10A C10 H10C 106(2)
H10B C10 H10C 105(2)
N1 C11 H11A 109.82
N1 C11 H11B 109.82
H11A C11 H11B 108.26
N1 C11B H11C 111.08
N1 C11B H11D 111.08
H11C C11B H11D 109.05
N2 C12 H12A 110.41
N2 C12 H12B 110.41
H12A C12 H12B 108.62
N2 C12B H12C 109.56
N2 C12B H12D 109.56
H12C C12B H12D 108.11

loop_
_geom_bond_atom_site_label_1
_geom_bond_atom_site_label_2
_geom_bond_site_symmetry_2
_geom_bond_distance
_geom_bond_publ_flag
Ga1 O2 . 1.9078(10) ?
Ga1 O1 . 1.9168(10) ?
Ga1 N1 . 1.9897(13) ?
Ga1 N2 . 2.0039(12) ?
Ga1 Cl1 . 2.2237(4) ?
O1 C2 . 1.3016(18) ?
O2 C7 . 1.2998(17) ?
N1 C4 . 1.312(2) ?
N1 C11B . 1.483(4) ?
N1 C11 . 1.500(3) ?
N2 C9 . 1.3106(19) ?
N2 C12 . 1.439(8) ?
N2 C12B . 1.531(11) ?
C1 C2 . 1.504(2) ?
C2 C3 . 1.368(2) ?
C3 C4 . 1.416(2) ?
C4 C5 . 1.507(2) ?
C6 C7 . 1.503(2) ?
C7 C8 . 1.370(2) ?
C8 C9 . 1.418(2) ?
C9 C10 . 1.508(2) ?
C11 C12 . 1.520(9) ?
C11B C12B . 1.529(13) ?
C1 H1A . 0.94(2) ?
C1 H1B . 0.90(3) ?
C1 H1C . 0.94(3) ?
C3 H3 . 0.918(19) ?
C5 H5A . 0.92(3) ?
C5 H5B . 0.88(3) ?
C5 H5C . 1.05(3) ?
C6 H6A . 0.92(2) ?
C6 H6B . 0.95(2) ?
C6 H6C . 0.95(3) ?
C8 H8 . 0.903(16) ?
C10 H10A . 0.98(2) ?
C10 H10B . 0.91(2) ?
C10 H10C . 0.90(2) ?
C11 H11A . 0.9700 ?
C11 H11B . 0.9700 ?
C11B H11D . 0.9700 ?
C11B H11C . 0.9700 ?
C12 H12B . 0.9700 ?
C12 H12A . 0.9700 ?
C12B H12C . 0.9700 ?
C12B H12D . 0.9700 ?

loop_
_geom_torsion_atom_site_label_1
_geom_torsion_atom_site_label_2
_geom_torsion_atom_site_label_3
_geom_torsion_atom_site_label_4
_geom_torsion
O2 Ga1 O1 C2 157.15(12)
N1 Ga1 O1 C2 5.08(12)
N2 Ga1 O1 C2 78.11(16)
Cl1 Ga1 O1 C2 -99.26(12)
O1 Ga1 O2 C7 -158.61(13)
N1 Ga1 O2 C7 -78.14(17)
N2 Ga1 O2 C7 -4.87(13)
Cl1 Ga1 O2 C7 98.72(13)
O2 Ga1 N1 C4 -80.41(18)
O1 Ga1 N1 C4 -1.67(14)
N2 Ga1 N1 C4 -155.85(15)
Cl1 Ga1 N1 C4 102.72(13)
O2 Ga1 N1 C11B 114.6(4)
O1 Ga1 N1 C11B -166.7(4)
N2 Ga1 N1 C11B 39.2(4)
Cl1 Ga1 N1 C11B -62.3(4)
O2 Ga1 N1 C11 85.1(3)
O1 Ga1 N1 C11 163.8(3)
N2 Ga1 N1 C11 9.6(3)
Cl1 Ga1 N1 C11 -91.8(3)
O2 Ga1 N2 C9 3.36(13)
O1 Ga1 N2 C9 80.85(17)
N1 Ga1 N2 C9 156.00(14)
Cl1 Ga1 N2 C9 -101.77(13)
O2 Ga1 N2 C12 174.0(4)
O1 Ga1 N2 C12 -108.5(4)
N1 Ga1 N2 C12 -33.4(4)
Cl1 Ga1 N2 C12 68.9(4)
O2 Ga1 N2 C12B -166.9(5)
O1 Ga1 N2 C12B -89.5(5)
N1 Ga1 N2 C12B -14.3(5)
Cl1 Ga1 N2 C12B 87.9(5)
Ga1 O1 C2 C3 -5.8(2)
Ga1 O1 C2 C1 174.47(11)
O1 C2 C3 C4 1.4(3)
C1 C2 C3 C4 -178.84(15)
C11B N1 C4 C3 161.9(4)
C11 N1 C4 C3 -166.1(3)
Ga1 N1 C4 C3 -1.3(2)
C11B N1 C4 C5 -18.8(5)
C11 N1 C4 C5 13.2(4)
Ga1 N1 C4 C5 177.99(14)
C2 C3 C4 N1 2.2(3)
C2 C3 C4 C5 -177.04(17)
Ga1 O2 C7 C8 4.3(2)
Ga1 O2 C7 C6 -176.30(12)
O2 C7 C8 C9 -0.2(3)
C6 C7 C8 C9 -179.58(16)
C12 N2 C9 C8 -170.7(5)
C12B N2 C9 C8 168.4(5)
Ga1 N2 C9 C8 -1.1(2)
C12 N2 C9 C10 9.4(5)
C12B N2 C9 C10 -11.5(5)
Ga1 N2 C9 C10 178.95(12)
C7 C8 C9 N2 -1.4(2)
C7 C8 C9 C10 178.58(16)
C4 N1 C11 C12 -178.8(4)
C11B N1 C11 C12 -73.0(6)
Ga1 N1 C11 C12 14.2(6)
C9 N2 C12 C11 -139.9(4)
C12B N2 C12 C11 -49(2)
Ga1 N2 C12 C11 48.8(6)
N1 C11 C12 N2 -40.3(7)
C4 N1 C11B C12B 140.6(5)
C11 N1 C11B C12B 50.1(7)
Ga1 N1 C11B C12B -53.4(6)
N1 C11B C12B N2 41.1(9)
C9 N2 C12B C11B 176.9(5)
C12 N2 C12B C11B 76(2)
Ga1 N2 C12B C11B -11.9(9)
